data_4113313
loop_
_publ_author_name
'Osamu Ohmori'
'Masaki Kawano'
'Makoto Fujita'

_publ_section_title
;
 Crystal-to-Crystal Guest Exchange of Large Organic Molecules within a 3D
 Coordination Network
;
_journal_name_full 'Journal of the American Chemical Society'
_journal_page_first 16292
_journal_page_last 16293
_journal_paper_doi 10.1021/ja046478a
_journal_volume 126
_journal_year 2004
_chemical_formula_sum 'C59.99 H43.99 I6 N12 O1.33 P1.33 Zn3'
_chemical_formula_weight 1953.10
_chemical_name_systematic
; 
 ? 
;
_space_group_IT_number 15
_symmetry_cell_setting monoclinic
_symmetry_space_group_name_Hall '-C 2yc'
_symmetry_space_group_name_H-M 'C 1 2/c 1'
_atom_sites_solution_hydrogens geom
_atom_sites_solution_primary direct
_atom_sites_solution_secondary difmap
_audit_creation_method SHELXL-97
_cell_angle_alpha 90.00
_cell_angle_beta 101.929(2)
_cell_angle_gamma 90.00
_cell_formula_units_Z 8
_cell_length_a 34.235(4)
_cell_length_b 14.9104(15)
_cell_length_c 31.387(3)
_cell_measurement_reflns_used 7424
_cell_measurement_temperature 80(2)
_cell_measurement_theta_max 28.7
_cell_measurement_theta_min 2.3
_cell_volume 15676(3)
_computing_cell_refinement 'Bruker SMART'
_computing_data_collection 'Bruker SMART'
_computing_data_reduction 'Bruker SHELXTL'
_computing_molecular_graphics 'Bruker XSHELL'
_computing_publication_material 'Bruker SHELXTL'
_computing_structure_refinement 'SHELXL-97 (Sheldrick, 1997)'
_computing_structure_solution 'SHELXS-97 (Sheldrick, 1990)'
_diffrn_ambient_temperature 80(2)
_diffrn_measured_fraction_theta_full 0.923
_diffrn_measured_fraction_theta_max 0.923
_diffrn_measurement_device_type 'Bruker SMART CCD area detector system'
_diffrn_measurement_method omega_scan
_diffrn_radiation_monochromator graphite
_diffrn_radiation_source 'fine-focus sealed tube'
_diffrn_radiation_type MoK\a
_diffrn_radiation_wavelength 0.71073
_diffrn_reflns_av_R_equivalents 0.0650
_diffrn_reflns_av_sigmaI/netI 0.0691
_diffrn_reflns_limit_h_max 44
_diffrn_reflns_limit_h_min -44
_diffrn_reflns_limit_k_max 20
_diffrn_reflns_limit_k_min -19
_diffrn_reflns_limit_l_max 41
_diffrn_reflns_limit_l_min -42
_diffrn_reflns_number 87351
_diffrn_reflns_theta_full 28.76
_diffrn_reflns_theta_max 28.76
_diffrn_reflns_theta_min 1.22
_diffrn_standards_decay_% none
_exptl_absorpt_coefficient_mu 3.343
_exptl_absorpt_correction_T_max 0.7997
_exptl_absorpt_correction_T_min 0.5267
_exptl_absorpt_correction_type analytical
_exptl_absorpt_process_details SADABS
_exptl_crystal_colour transparent
_exptl_crystal_density_diffrn 1.655
_exptl_crystal_description block
_exptl_crystal_F_000 7413
_exptl_crystal_size_max 0.22
_exptl_crystal_size_mid 0.11
_exptl_crystal_size_min 0.07
_refine_diff_density_max 4.657
_refine_diff_density_min -3.558
_refine_diff_density_rms 0.233
_refine_ls_extinction_method none
_refine_ls_goodness_of_fit_ref 1.027
_refine_ls_hydrogen_treatment constr
_refine_ls_matrix_type full
_refine_ls_number_parameters 624
_refine_ls_number_reflns 18828
_refine_ls_number_restraints 102
_refine_ls_restrained_S_all 1.025
_refine_ls_R_factor_all 0.2102
_refine_ls_R_factor_gt 0.1284
_refine_ls_shift/su_max 0.018
_refine_ls_shift/su_mean 0.001
_refine_ls_structure_factor_coef Fsqd
_refine_ls_weighting_details 'calc w=1/[\s^2^(Fo^2^)+(0.1424P)^2^+787.8439P] where P=(Fo^2^+2Fc^2^)/3'
_refine_ls_weighting_scheme calc
_refine_ls_wR_factor_gt 0.3122
_refine_ls_wR_factor_ref 0.3689
_reflns_number_gt 9904
_reflns_number_total 18828
_reflns_threshold_expression >2sigma(I)
_cod_data_source_file ja046478asi20040614_095526_4.cif
_cod_data_source_block triphenylphosphine_oxide_4d
_cod_database_code 4113313

loop_
_symmetry_equiv_pos_as_xyz
'x, y, z'
'-x, y, -z+1/2'
'x+1/2, y+1/2, z'
'-x+1/2, y+1/2, -z+1/2'
'-x, -y, -z'
'x, -y, z-1/2'
'-x+1/2, -y+1/2, -z'
'x+1/2, -y+1/2, z-1/2'

loop_
_atom_site_label
_atom_site_type_symbol
_atom_site_fract_x
_atom_site_fract_y
_atom_site_fract_z
_atom_site_U_iso_or_equiv
_atom_site_adp_type
_atom_site_occupancy
_atom_site_symmetry_multiplicity
_atom_site_calc_flag
_atom_site_refinement_flags
_atom_site_disorder_assembly
_atom_site_disorder_group
C1 C 0.3096(5) 1.0700(11) 0.3605(7) 0.072(6) Uani 1 1 d . . .
H1 H 0.3149 1.1318 0.3568 0.086 Uiso 1 1 calc R . .
C2 C 0.2815(5) 1.0278(10) 0.3284(6) 0.062(5) Uani 1 1 d . . .
H2 H 0.2690 1.0589 0.3028 0.074 Uiso 1 1 calc R . .
C3 C 0.2723(4) 0.9408(10) 0.3348(5) 0.050(4) Uani 1 1 d . . .
C4 C 0.2931(6) 0.8962(11) 0.3707(6) 0.081(7) Uani 1 1 d . . .
H4 H 0.2883 0.8346 0.3753 0.097 Uiso 1 1 calc R . .
C5 C 0.3211(7) 0.9441(14) 0.4001(8) 0.100(9) Uani 1 1 d . . .
H5 H 0.3354 0.9133 0.4250 0.120 Uiso 1 1 calc R . .
C6 C 0.2402(4) 0.8926(8) 0.3026(4) 0.037(3) Uani 1 1 d . . .
C7 C 0.1891(4) 0.9026(8) 0.2460(5) 0.038(3) Uani 1 1 d . . .
C8 C 0.1648(4) 0.9554(8) 0.2087(4) 0.040(3) Uani 1 1 d . . .
C9 C 0.1729(5) 1.0429(9) 0.2015(5) 0.051(4) Uani 1 1 d . . .
H9 H 0.1945 1.0722 0.2201 0.061 Uiso 1 1 calc R . .
C10 C 0.1495(5) 1.0892(9) 0.1671(5) 0.048(4) Uani 1 1 d . . .
H10 H 0.1554 1.1502 0.1624 0.058 Uiso 1 1 calc R . .
C11 C 0.1115(6) 0.9640(10) 0.1491(6) 0.081(7) Uani 1 1 d . . .
H11 H 0.0889 0.9361 0.1314 0.097 Uiso 1 1 calc R . .
C12 C 0.1336(6) 0.9153(11) 0.1804(6) 0.081(7) Uani 1 1 d . . .
H12 H 0.1280 0.8535 0.1834 0.097 Uiso 1 1 calc R . .
C13 C 0.2052(4) 0.7713(8) 0.2792(4) 0.040(3) Uani 1 1 d . . .
C14 C 0.1967(4) 0.6734(9) 0.2813(5) 0.041(3) Uani 1 1 d . . .
C15 C 0.1654(5) 0.6354(10) 0.2544(6) 0.064(5) Uani 1 1 d . . .
H15 H 0.1468 0.6725 0.2357 0.077 Uiso 1 1 calc R . .
C16 C 0.1596(6) 0.5434(10) 0.2532(6) 0.062(5) Uani 1 1 d . . .
H16 H 0.1372 0.5190 0.2337 0.074 Uiso 1 1 calc R . .
C17 C 0.2154(5) 0.5246(10) 0.3050(5) 0.058(4) Uani 1 1 d . . .
H17 H 0.2335 0.4855 0.3232 0.070 Uiso 1 1 calc R . .
C18 C 0.2229(5) 0.6160(9) 0.3078(5) 0.053(4) Uani 1 1 d . . .
H18 H 0.2456 0.6389 0.3274 0.064 Uiso 1 1 calc R . .
C19 C 0.4337(6) 1.0008(15) 0.4120(9) 0.093(7) Uani 1 1 d . . .
H19 H 0.4218 1.0321 0.3862 0.111 Uiso 1 1 calc R . .
C20 C 0.4350(5) 0.9664(11) 0.4827(6) 0.059(4) Uani 1 1 d . . .
H20 H 0.4249 0.9730 0.5086 0.070 Uiso 1 1 calc R . .
C21 C 0.0894(6) 1.0014(11) 0.0236(6) 0.061(4) Uani 1 1 d . . .
H21 H 0.1110 1.0412 0.0233 0.074 Uiso 1 1 calc R . .
C22 C 0.0856(6) 0.9272(11) -0.0029(6) 0.068(5) Uani 1 1 d . . .
H22 H 0.1042 0.9175 -0.0210 0.082 Uiso 1 1 calc R . .
C23 C 0.0550(4) 0.8666(9) -0.0034(4) 0.043(3) Uani 1 1 d . . .
C24 C 0.0281(5) 0.8879(11) 0.0219(5) 0.054(4) Uani 1 1 d . . .
H24 H 0.0056 0.8504 0.0217 0.065 Uiso 1 1 calc R . .
C25 C 0.0337(4) 0.9648(10) 0.0481(4) 0.045(3) Uani 1 1 d . . .
H25 H 0.0150 0.9787 0.0657 0.054 Uiso 1 1 calc R . .
C26 C 0.0497(4) 0.7854(8) -0.0304(4) 0.040(3) Uani 1 1 d . . .
C27 C 0.0670(4) 0.7027(10) -0.0840(4) 0.042(3) Uani 1 1 d . . .
C28 C 0.0922(4) 0.6880(9) -0.1161(5) 0.046(3) Uani 1 1 d . . .
C29 C 0.1289(5) 0.7290(11) -0.1114(6) 0.060(4) Uani 1 1 d . . .
H29 H 0.1381 0.7674 -0.0872 0.072 Uiso 1 1 calc R . .
C30 C 0.0797(6) 0.6376(13) -0.1524(6) 0.069(5) Uani 1 1 d . . .
H30 H 0.0539 0.6113 -0.1578 0.083 Uiso 1 1 calc R . .
C31 C 0.0162(4) 0.6607(9) -0.0541(4) 0.040(3) Uani 1 1 d . . .
C32 C -0.0171(4) 0.5997(9) -0.0530(5) 0.046(3) Uani 1 1 d . . .
C33 C -0.0350(6) 0.5508(15) -0.0903(6) 0.078(6) Uani 1 1 d . . .
H33 H -0.0251 0.5546 -0.1164 0.094 Uiso 1 1 calc R . .
C34 C -0.0335(5) 0.5893(10) -0.0172(5) 0.050(4) Uani 1 1 d . . .
H34 H -0.0227 0.6220 0.0085 0.060 Uiso 1 1 calc R . .
C35 C 0.1527(5) 0.2857(11) 0.3577(6) 0.059(4) Uani 1 1 d . . .
H35 H 0.1785 0.2594 0.3621 0.071 Uiso 1 1 calc R . .
C36 C 0.1046(7) 0.3758(13) 0.3179(7) 0.075(5) Uani 1 1 d . . .
H36 H 0.0960 0.4145 0.2938 0.090 Uiso 1 1 calc R . .
I1 I 0.38479(9) 1.24217(11) 0.41147(12) 0.234(2) Uani 1 1 d . . .
I2 I 0.34578(5) 1.0795(3) 0.51410(9) 0.217(2) Uani 1 1 d . . .
I3 I 0.11619(4) 1.23973(7) 0.06269(5) 0.0781(4) Uani 1 1 d . . .
I4 I 0.01957(4) 1.14551(9) 0.13056(4) 0.0705(4) Uani 1 1 d . . .
I5 I 0.12766(6) 0.32786(10) 0.20029(5) 0.1001(6) Uani 1 1 d . . .
I6 I 0.23616(5) 0.26519(8) 0.30020(6) 0.0913(5) Uani 1 1 d . . .
N1 N 0.3294(4) 1.0289(9) 0.3958(5) 0.071(5) Uani 1 1 d . . .
N2 N 0.2195(4) 0.9445(7) 0.2710(4) 0.045(3) Uani 1 1 d . . .
N3 N 0.1802(3) 0.8168(7) 0.2483(4) 0.041(3) Uani 1 1 d . . .
N4 N 0.2347(3) 0.8057(7) 0.3082(4) 0.043(3) Uani 1 1 d . . .
N5 N 0.1187(4) 1.0500(7) 0.1405(4) 0.047(3) Uani 1 1 d . . .
N6 N 0.1842(4) 0.4894(7) 0.2782(4) 0.048(3) Uani 1 1 d . . .
N7 N 0.4176(4) 1.0129(9) 0.4464(5) 0.063(4) Uani 1 1 d . . .
N8 N 0.0652(4) 1.0196(8) 0.0488(4) 0.049(3) Uani 1 1 d . . .
N9 N 0.0747(3) 0.7762(7) -0.0594(4) 0.042(3) Uani 1 1 d . . .
N10 N 0.0382(4) 0.6442(8) -0.0836(4) 0.043(3) Uani 1 1 d . . .
N11 N 0.0217(3) 0.7287(7) -0.0261(3) 0.041(3) Uani 1 1 d . . .
N12 N 0.1400(4) 0.3355(8) 0.3227(4) 0.052(3) Uani 1 1 d . . .
Zn1 Zn 0.36927(8) 1.09429(18) 0.44304(11) 0.1129(13) Uani 1 1 d . . .
Zn2 Zn 0.07855(6) 1.12112(11) 0.09491(5) 0.0501(5) Uani 1 1 d . . .
Zn3 Zn 0.17252(7) 0.35262(11) 0.27469(7) 0.0618(6) Uani 1 1 d . . .
P1A P -0.0250(10) 0.4019(18) 0.7946(10) 0.228(15) Uiso 0.481(12) 1 d PD A 1
O1A O -0.0558(15) 0.422(4) 0.8210(17) 0.30(4) Uiso 0.481(12) 1 d PD A 1
C1A C 0.0149(14) 0.375(3) 0.8396(14) 0.43(5) Uiso 0.481(12) 1 d PGD A 1
C2A C -0.004(2) 0.320(5) 0.865(2) 0.43(5) Uiso 0.481(12) 1 d PGD A 1
H2A H -0.0314 0.3065 0.8562 0.517 Uiso 0.481(12) 1 calc PR A 1
C3A C 0.018(3) 0.285(7) 0.904(2) 0.43(5) Uiso 0.481(12) 1 d PGD A 1
H3A H 0.0053 0.2473 0.9214 0.517 Uiso 0.481(12) 1 calc PR A 1
C4A C 0.058(3) 0.305(6) 0.917(2) 0.43(5) Uiso 0.481(12) 1 d PGD A 1
H4A H 0.0733 0.2805 0.9434 0.517 Uiso 0.481(12) 1 calc PR A 1
C5A C 0.077(2) 0.359(7) 0.891(3) 0.43(5) Uiso 0.481(12) 1 d PGD A 1
H5A H 0.1046 0.3729 0.9004 0.517 Uiso 0.481(12) 1 calc PR A 1
C6A C 0.0552(16) 0.395(6) 0.853(3) 0.43(5) Uiso 0.481(12) 1 d PGD A 1
H6A H 0.0680 0.4321 0.8352 0.517 Uiso 0.481(12) 1 calc PR A 1
C7A C -0.0483(12) 0.306(4) 0.766(2) 0.26(3) Uiso 0.481(12) 1 d PGD A 1
C8A C -0.065(2) 0.350(3) 0.727(3) 0.26(3) Uiso 0.481(12) 1 d PGD A 1
H8A H -0.0617 0.4122 0.7246 0.317 Uiso 0.481(12) 1 calc PR A 1
C9A C -0.088(2) 0.302(6) 0.693(2) 0.26(3) Uiso 0.481(12) 1 d PGD A 1
H9A H -0.0999 0.3315 0.6667 0.317 Uiso 0.481(12) 1 calc PR A 1
C10A C -0.0937(17) 0.210(6) 0.697(2) 0.26(3) Uiso 0.481(12) 1 d PGD A 1
H10A H -0.1092 0.1772 0.6735 0.317 Uiso 0.481(12) 1 calc PR A 1
C11A C -0.077(2) 0.166(3) 0.735(3) 0.26(3) Uiso 0.481(12) 1 d PGD A 1
H11A H -0.0804 0.1034 0.7382 0.317 Uiso 0.481(12) 1 calc PR A 1
C12A C -0.0539(19) 0.214(4) 0.770(2) 0.26(3) Uiso 0.481(12) 1 d PGD A 1
H12A H -0.0422 0.1841 0.7961 0.317 Uiso 0.481(12) 1 calc PR A 1
C13A C -0.0143(11) 0.5075(19) 0.7721(11) 0.148(12) Uiso 0.481(12) 1 d PGD A 1
C14A C -0.0324(11) 0.582(3) 0.7863(12) 0.148(12) Uiso 0.481(12) 1 d PGD A 1
H14A H -0.0492 0.5749 0.8067 0.177 Uiso 0.481(12) 1 calc PR A 1
C15A C -0.0260(15) 0.667(2) 0.7708(16) 0.148(12) Uiso 0.481(12) 1 d PGD A 1
H15A H -0.0384 0.7177 0.7805 0.177 Uiso 0.481(12) 1 calc PR A 1
C16A C -0.0013(16) 0.677(2) 0.7410(16) 0.148(12) Uiso 0.481(12) 1 d PGD A 1
H16A H 0.0031 0.7352 0.7304 0.177 Uiso 0.481(12) 1 calc PR A 1
C17A C 0.0168(15) 0.603(3) 0.7268(15) 0.148(12) Uiso 0.481(12) 1 d PGD A 1
H17A H 0.0336 0.6098 0.7065 0.177 Uiso 0.481(12) 1 calc PR A 1
C18A C 0.0103(14) 0.518(2) 0.7424(15) 0.148(12) Uiso 0.481(12) 1 d PGD A 1
H18A H 0.0227 0.4670 0.7327 0.177 Uiso 0.481(12) 1 calc PR A 1
P1B P 0.7730(6) 0.3468(12) 0.5682(6) 0.106(6) Uiso 0.370(11) 1 d PD B 2
O1B O 0.7585(12) 0.278(2) 0.5958(11) 0.15(2) Uiso 0.370(11) 1 d PD B 2
C1B C 0.7463(11) 0.446(2) 0.5770(6) 0.15(3) Uiso 0.370(11) 1 d PGD B 2
C2B C 0.7711(10) 0.518(3) 0.5731(15) 0.26(7) Uiso 0.370(11) 1 d PGD B 2
H2B H 0.7967 0.5079 0.5669 0.314 Uiso 0.370(11) 1 calc PR B 2
C3B C 0.7584(13) 0.605(3) 0.578(2) 0.15(3) Uiso 0.370(11) 1 d PGD B 2
H3B H 0.7753 0.6545 0.5756 0.176 Uiso 0.370(11) 1 calc PR B 2
C4B C 0.7209(13) 0.6204(16) 0.5873(14) 0.11(2) Uiso 0.370(11) 1 d PGD B 2
H4B H 0.7122 0.6799 0.5909 0.135 Uiso 0.370(11) 1 calc PR B 2
C5B C 0.6961(9) 0.548(2) 0.5913(11) 0.070(13) Uiso 0.370(11) 1 d PGD B 2
H5B H 0.6705 0.5587 0.5975 0.085 Uiso 0.370(11) 1 calc PR B 2
C6B C 0.7088(11) 0.4613(17) 0.5861(11) 0.069(13) Uiso 0.370(11) 1 d PGD B 2
H6B H 0.6918 0.4120 0.5887 0.083 Uiso 0.370(11) 1 calc PR B 2
C7B C 0.8255(8) 0.355(5) 0.592(2) 0.21(2) Uiso 0.370(11) 1 d PGD B 2
C8B C 0.839(2) 0.336(5) 0.5538(19) 0.21(2) Uiso 0.370(11) 1 d PGD . 2
H8B H 0.8210 0.3103 0.5296 0.250 Uiso 0.370(11) 1 calc PR B 2
C9B C 0.878(2) 0.356(6) 0.551(2) 0.21(2) Uiso 0.370(11) 1 d PGD B 2
H9B H 0.8868 0.3435 0.5251 0.250 Uiso 0.370(11) 1 calc PR B 2
C10B C 0.9037(13) 0.394(6) 0.586(3) 0.21(2) Uiso 0.370(11) 1 d PGD B 2
H10B H 0.9304 0.4074 0.5846 0.250 Uiso 0.370(11) 1 calc PR B 2
C11B C 0.8904(14) 0.412(5) 0.625(3) 0.21(2) Uiso 0.370(11) 1 d PGD B 2
H11B H 0.9081 0.4382 0.6488 0.250 Uiso 0.370(11) 1 calc PR B 2
C12B C 0.8513(15) 0.393(5) 0.6273(19) 0.21(2) Uiso 0.370(11) 1 d PGD B 2
H12B H 0.8423 0.4050 0.6533 0.250 Uiso 0.370(11) 1 calc PR B 2
C13B C 0.7519(8) 0.312(3) 0.5133(8) 0.081(16) Uiso 0.370(11) 1 d PGD . 2
C14B C 0.7554(17) 0.373(3) 0.4808(13) 0.20(5) Uiso 0.370(11) 1 d PGD B 2
H14B H 0.7684 0.4289 0.4883 0.244 Uiso 0.370(11) 1 calc PR B 2
C15B C 0.740(2) 0.352(5) 0.4374(10) 0.15(3) Uiso 0.370(11) 1 d PGD B 2
H15B H 0.7423 0.3941 0.4152 0.182 Uiso 0.370(11) 1 calc PR B 2
C16B C 0.7209(17) 0.271(5) 0.4265(10) 0.25(7) Uiso 0.370(11) 1 d PGD B 2
H16B H 0.7103 0.2566 0.3969 0.303 Uiso 0.370(11) 1 calc PR B 2
C17B C 0.7174(18) 0.210(4) 0.4590(18) 0.17(4) Uiso 0.370(11) 1 d PGD . 2
H17B H 0.7044 0.1539 0.4516 0.198 Uiso 0.370(11) 1 calc PR B 2
C18B C 0.7329(16) 0.230(3) 0.5024(14) 0.20(5) Uiso 0.370(11) 1 d PGD B 2
H18B H 0.7305 0.1887 0.5246 0.237 Uiso 0.370(11) 1 calc PR B 2
P1C P -0.1380(4) 0.0575(9) 0.6405(4) 0.090(4) Uiso 0.480(12) 1 d PD C 3
O1C O -0.1609(12) 0.123(3) 0.6629(14) 0.137(15) Uiso 0.480(12) 1 d PD C 3
C1C C -0.1725(9) -0.015(2) 0.6038(10) 0.097(15) Uiso 0.480(12) 1 d PGD C 3
C2C C -0.1705(8) -0.022(2) 0.5602(10) 0.083(12) Uiso 0.480(12) 1 d PG C 3
H2C H -0.1514 0.0127 0.5491 0.099 Uiso 0.480(12) 1 calc PR C 3
C3C C -0.1963(11) -0.079(2) 0.5327(8) 0.117(19) Uiso 0.480(12) 1 d PG C 3
H3C H -0.1949 -0.0832 0.5029 0.141 Uiso 0.480(12) 1 calc PR C 3
C4C C -0.2242(10) -0.129(2) 0.5489(11) 0.12(2) Uiso 0.480(12) 1 d PG C 3
H4C H -0.2419 -0.1677 0.5302 0.149 Uiso 0.480(12) 1 calc PR C 3
C5C C -0.2263(9) -0.122(2) 0.5926(12) 0.096(15) Uiso 0.480(12) 1 d PG C 3
H5C H -0.2454 -0.1562 0.6036 0.116 Uiso 0.480(12) 1 calc PR C 3
C6C C -0.2004(11) -0.065(3) 0.6200(8) 0.13(2) Uiso 0.480(12) 1 d PG C 3
H6C H -0.2019 -0.0603 0.6498 0.158 Uiso 0.480(12) 1 calc PR C 3
C7C C -0.1031(17) 0.105(4) 0.6113(19) 0.179(15) Uiso 0.480(12) 1 d PGD C 3
C8C C -0.1207(11) 0.161(4) 0.577(2) 0.179(15) Uiso 0.480(12) 1 d PG C 3
H8C H -0.1490 0.1623 0.5680 0.214 Uiso 0.480(12) 1 calc PR C 3
C9C C -0.0971(19) 0.213(4) 0.5560(16) 0.179(15) Uiso 0.480(12) 1 d PG C 3
H9C H -0.1091 0.2510 0.5325 0.214 Uiso 0.480(12) 1 calc PR C 3
C10C C -0.0557(18) 0.211(3) 0.5692(19) 0.179(15) Uiso 0.480(12) 1 d PG C 3
H10C H -0.0396 0.2467 0.5548 0.214 Uiso 0.480(12) 1 calc PR C 3
C11C C -0.0381(11) 0.155(4) 0.603(2) 0.179(15) Uiso 0.480(12) 1 d PG C 3
H11C H -0.0098 0.1536 0.6124 0.214 Uiso 0.480(12) 1 calc PR C 3
C12C C -0.0617(18) 0.103(4) 0.6245(15) 0.179(15) Uiso 0.480(12) 1 d PG C 3
H12C H -0.0497 0.0649 0.6479 0.214 Uiso 0.480(12) 1 calc PR C 3
C13C C -0.1140(11) -0.036(2) 0.6710(13) 0.091(14) Uiso 0.480(12) 1 d PGD C 3
C14C C -0.0792(12) -0.079(3) 0.6665(11) 0.14(2) Uiso 0.480(12) 1 d PG C 3
H14C H -0.0686 -0.0702 0.6412 0.162 Uiso 0.480(12) 1 calc PR C 3
C15C C -0.0599(10) -0.137(2) 0.6991(14) 0.098(15) Uiso 0.480(12) 1 d PG C 3
H15C H -0.0362 -0.1666 0.6960 0.117 Uiso 0.480(12) 1 calc PR C 3
C16C C -0.0754(15) -0.150(3) 0.7362(13) 0.18(3) Uiso 0.480(12) 1 d PG C 3
H16C H -0.0622 -0.1895 0.7585 0.219 Uiso 0.480(12) 1 calc PR C 3
C17C C -0.1102(17) -0.107(4) 0.7407(14) 0.33(8) Uiso 0.480(12) 1 d PG C 3
H17C H -0.1208 -0.1159 0.7660 0.400 Uiso 0.480(12) 1 calc PR C 3
C18C C -0.1295(12) -0.049(3) 0.7081(17) 0.21(4) Uiso 0.480(12) 1 d PG C 3
H18C H -0.1533 -0.0195 0.7112 0.247 Uiso 0.480(12) 1 calc PR C 3

loop_
_atom_site_aniso_label
_atom_site_aniso_U_11
_atom_site_aniso_U_22
_atom_site_aniso_U_33
_atom_site_aniso_U_23
_atom_site_aniso_U_13
_atom_site_aniso_U_12
C1 0.044(9) 0.040(8) 0.116(16) -0.028(9) -0.020(9) 0.014(7)
C2 0.075(11) 0.040(8) 0.058(10) -0.008(7) -0.016(8) 0.008(8)
C3 0.036(7) 0.041(7) 0.061(9) -0.015(7) -0.018(7) 0.013(6)
C4 0.093(14) 0.035(8) 0.085(13) -0.011(8) -0.049(11) 0.011(8)
C5 0.103(16) 0.062(12) 0.098(16) -0.012(11) -0.064(13) 0.018(11)
C6 0.042(7) 0.025(6) 0.039(7) -0.003(5) -0.003(6) -0.004(5)
C7 0.039(7) 0.019(5) 0.053(8) 0.002(5) 0.002(6) 0.005(5)
C8 0.040(7) 0.030(6) 0.044(7) -0.002(5) -0.008(6) 0.004(5)
C9 0.058(9) 0.032(7) 0.052(9) -0.001(6) -0.015(7) 0.001(6)
C10 0.061(9) 0.025(6) 0.052(8) -0.003(6) -0.004(7) 0.002(6)
C11 0.093(14) 0.036(8) 0.083(13) 0.012(8) -0.052(11) -0.008(8)
C12 0.086(13) 0.038(8) 0.089(13) 0.019(9) -0.050(11) -0.016(8)
C13 0.047(8) 0.026(6) 0.046(8) 0.000(5) 0.004(6) 0.004(5)
C14 0.043(8) 0.032(6) 0.046(8) -0.003(6) 0.001(6) -0.001(6)
C15 0.059(10) 0.029(7) 0.091(13) 0.015(8) -0.013(9) 0.010(7)
C16 0.085(12) 0.035(7) 0.060(10) 0.002(7) -0.001(9) -0.013(8)
C17 0.074(11) 0.034(7) 0.061(10) 0.014(7) 0.002(8) 0.013(7)
C18 0.062(10) 0.025(6) 0.063(10) 0.012(6) -0.006(8) 0.010(6)
C19 0.064(13) 0.086(15) 0.12(2) 0.010(14) 0.006(13) 0.038(11)
C20 0.049(9) 0.047(8) 0.071(11) -0.008(8) -0.008(8) 0.008(7)
C21 0.075(11) 0.046(9) 0.071(11) -0.022(8) 0.032(9) -0.020(8)
C22 0.092(14) 0.052(9) 0.068(11) -0.017(8) 0.035(10) -0.020(9)
C23 0.047(8) 0.040(7) 0.041(7) 0.000(6) 0.005(6) 0.004(6)
C24 0.048(9) 0.049(8) 0.061(10) -0.017(7) -0.001(7) 0.006(7)
C25 0.042(8) 0.052(8) 0.038(7) -0.003(6) 0.000(6) 0.004(6)
C26 0.052(8) 0.026(6) 0.036(7) -0.007(5) -0.002(6) 0.006(6)
C27 0.039(7) 0.046(7) 0.038(7) -0.006(6) 0.001(6) 0.010(6)
C28 0.047(8) 0.033(7) 0.058(9) 0.003(6) 0.011(7) 0.010(6)
C29 0.067(11) 0.053(9) 0.061(10) -0.016(8) 0.014(8) 0.001(8)
C30 0.067(11) 0.080(13) 0.062(11) -0.022(9) 0.017(9) -0.007(10)
C31 0.031(7) 0.046(7) 0.040(7) 0.003(6) -0.001(6) 0.003(6)
C32 0.047(8) 0.032(7) 0.053(9) 0.000(6) -0.008(7) 0.007(6)
C33 0.069(12) 0.097(15) 0.061(11) -0.018(10) -0.002(9) -0.022(11)
C34 0.051(9) 0.043(8) 0.053(9) 0.006(7) 0.002(7) -0.005(7)
C35 0.061(10) 0.054(9) 0.070(11) 0.001(8) 0.029(9) 0.006(8)
C36 0.097(15) 0.063(11) 0.070(12) 0.019(9) 0.029(11) 0.002(11)
I1 0.208(3) 0.0449(8) 0.342(4) -0.0318(14) -0.192(3) -0.0011(11)
I2 0.0716(11) 0.382(4) 0.172(2) -0.211(3) -0.0338(12) 0.0620(17)
I3 0.0974(10) 0.0349(5) 0.0900(9) 0.0094(5) -0.0085(7) -0.0074(6)
I4 0.0801(8) 0.0734(8) 0.0511(6) -0.0006(5) -0.0029(5) 0.0362(6)
I5 0.1632(16) 0.0704(9) 0.0699(9) -0.0257(7) 0.0315(9) -0.0440(10)
I6 0.1145(12) 0.0442(6) 0.1388(13) 0.0343(7) 0.0808(10) 0.0247(7)
N1 0.070(9) 0.043(7) 0.078(10) -0.032(7) -0.037(8) 0.023(7)
N2 0.054(7) 0.019(5) 0.055(7) -0.005(5) -0.004(6) 0.011(5)
N3 0.045(6) 0.029(5) 0.045(6) -0.005(5) -0.002(5) 0.009(5)
N4 0.035(6) 0.032(6) 0.056(7) -0.003(5) -0.004(5) 0.012(5)
N5 0.049(7) 0.030(5) 0.055(7) 0.002(5) -0.006(6) 0.011(5)
N6 0.054(7) 0.031(6) 0.060(8) 0.002(5) 0.010(6) -0.003(5)
N7 0.043(7) 0.044(7) 0.089(11) -0.020(7) -0.016(7) 0.006(6)
N8 0.064(8) 0.041(6) 0.036(6) -0.013(5) 0.001(6) -0.001(6)
N9 0.045(7) 0.036(6) 0.038(6) 0.004(5) -0.003(5) 0.004(5)
N10 0.047(7) 0.040(6) 0.038(6) -0.006(5) -0.004(5) 0.007(5)
N11 0.050(7) 0.030(5) 0.035(6) 0.002(4) -0.012(5) 0.008(5)
N12 0.067(9) 0.038(6) 0.050(7) 0.001(5) 0.011(6) -0.011(6)
Zn1 0.0737(15) 0.0812(16) 0.147(3) -0.0752(17) -0.0617(16) 0.0395(13)
Zn2 0.0684(12) 0.0320(8) 0.0403(9) -0.0014(7) -0.0108(8) 0.0123(8)
Zn3 0.0923(15) 0.0291(8) 0.0733(13) -0.0021(8) 0.0385(11) -0.0106(9)

loop_
_atom_type_symbol
_atom_type_description
_atom_type_scat_dispersion_real
_atom_type_scat_dispersion_imag
_atom_type_scat_source
C C 0.0033 0.0016 'International Tables Vol C Tables 4.2.6.8 and 6.1.1.4'
H H 0.0000 0.0000 'International Tables Vol C Tables 4.2.6.8 and 6.1.1.4'
N N 0.0061 0.0033 'International Tables Vol C Tables 4.2.6.8 and 6.1.1.4'
O O 0.0106 0.0060 'International Tables Vol C Tables 4.2.6.8 and 6.1.1.4'
P P 0.1023 0.0942 'International Tables Vol C Tables 4.2.6.8 and 6.1.1.4'
Zn Zn 0.2839 1.4301 'International Tables Vol C Tables 4.2.6.8 and 6.1.1.4'
I I -0.4742 1.8119 'International Tables Vol C Tables 4.2.6.8 and 6.1.1.4'

loop_
_geom_angle_atom_site_label_1
_geom_angle_atom_site_label_2
_geom_angle_atom_site_label_3
_geom_angle
_geom_angle_site_symmetry_1
_geom_angle_site_symmetry_3
N1 C1 C2 123.6(16) . .
C3 C2 C1 118.1(16) . .
C2 C3 C4 119.1(14) . .
C2 C3 C6 120.9(13) . .
C4 C3 C6 119.9(14) . .
C3 C4 C5 117.8(17) . .
N1 C5 C4 124.4(18) . .
N4 C6 N2 126.4(12) . .
N4 C6 C3 118.7(12) . .
N2 C6 C3 114.8(11) . .
N3 C7 N2 126.0(12) . .
N3 C7 C8 116.8(11) . .
N2 C7 C8 116.9(11) . .
C9 C8 C12 117.9(13) . .
C9 C8 C7 122.0(12) . .
C12 C8 C7 120.2(12) . .
C8 C9 C10 120.1(13) . .
N5 C10 C9 121.5(13) . .
C12 C11 N5 124.8(15) . .
C11 C12 C8 119.2(15) . .
N4 C13 N3 126.0(12) . .
N4 C13 C14 118.7(12) . .
N3 C13 C14 115.2(12) . .
C15 C14 C18 116.7(13) . .
C15 C14 C13 121.6(13) . .
C18 C14 C13 121.4(12) . .
C14 C15 C16 121.8(14) . .
N6 C16 C15 121.5(16) . .
N6 C17 C18 122.9(14) . .
C17 C18 C14 118.7(14) . .
N7 C19 C33 127(2) . 8_566
C34 C20 N7 121.4(18) 8_566 .
N8 C21 C22 123.3(16) . .
C21 C22 C23 120.8(16) . .
C24 C23 C22 116.1(14) . .
C24 C23 C26 120.5(14) . .
C22 C23 C26 123.4(14) . .
C23 C24 C25 120.1(15) . .
N8 C25 C24 121.3(14) . .
N11 C26 N9 124.9(11) . .
N11 C26 C23 118.7(13) . .
N9 C26 C23 116.3(12) . .
N10 C27 N9 126.5(13) . .
N10 C27 C28 117.0(12) . .
N9 C27 C28 116.4(13) . .
C30 C28 C29 117.2(15) . .
C30 C28 C27 122.0(15) . .
C29 C28 C27 120.7(14) . .
C28 C29 C35 120.1(15) . 6_565
C28 C30 C36 120.6(18) . 6_565
N11 C31 N10 125.1(13) . .
N11 C31 C32 117.6(13) . .
N10 C31 C32 117.2(13) . .
C34 C32 C33 116.3(15) . .
C34 C32 C31 123.0(13) . .
C33 C32 C31 120.6(16) . .
C19 C33 C32 118(2) 8_465 .
C20 C34 C32 121.9(16) 8_465 .
N12 C35 C29 121.5(16) . 6_566
N12 C36 C30 121.7(17) . 6_566
C5 N1 C1 116.8(14) . .
C5 N1 Zn1 120.8(12) . .
C1 N1 Zn1 122.4(12) . .
C7 N2 C6 113.4(11) . .
C7 N3 C13 114.2(11) . .
C13 N4 C6 113.6(11) . .
C10 N5 C11 116.6(12) . .
C10 N5 Zn2 122.4(9) . .
C11 N5 Zn2 120.3(10) . .
C16 N6 C17 118.3(13) . .
C16 N6 Zn3 118.7(10) . .
C17 N6 Zn3 123.0(10) . .
C19 N7 C20 115.5(16) . .
C19 N7 Zn1 120.7(13) . .
C20 N7 Zn1 123.7(14) . .
C21 N8 C25 118.3(12) . .
C21 N8 Zn2 120.4(11) . .
C25 N8 Zn2 120.9(10) . .
C27 N9 C26 112.9(12) . .
C27 N10 C31 114.7(12) . .
C26 N11 C31 115.7(12) . .
C35 N12 C36 118.7(15) . .
C35 N12 Zn3 122.8(12) . .
C36 N12 Zn3 118.5(11) . .
N7 Zn1 N1 99.6(5) . .
N7 Zn1 I1 107.8(5) . .
N1 Zn1 I1 107.2(5) . .
N7 Zn1 I2 107.8(5) . .
N1 Zn1 I2 108.1(6) . .
I1 Zn1 I2 123.63(15) . .
N5 Zn2 N8 97.3(5) . .
N5 Zn2 I3 108.4(4) . .
N8 Zn2 I3 106.8(4) . .
N5 Zn2 I4 104.2(4) . .
N8 Zn2 I4 109.4(4) . .
I3 Zn2 I4 126.72(8) . .
N12 Zn3 N6 102.1(5) . .
N12 Zn3 I6 105.3(4) . .
N6 Zn3 I6 110.2(4) . .
N12 Zn3 I5 109.7(4) . .
N6 Zn3 I5 105.3(4) . .
I6 Zn3 I5 122.31(10) . .
O1A P1A C7A 98.6(19) . .
O1A P1A C13A 105(2) . .
C7A P1A C13A 128(3) . .
O1A P1A C1A 97(2) . .
C7A P1A C1A 114(3) . .
C13A P1A C1A 108.8(19) . .
C2A C1A C6A 120.0 . .
C2A C1A P1A 103(3) . .
C6A C1A P1A 137(3) . .
C1A C2A C3A 120.0 . .
C2A C3A C4A 120.00(9) . .
C5A C4A C3A 120.0 . .
C6A C5A C4A 120.00(6) . .
C5A C6A C1A 120.00(7) . .
C8A C7A C12A 120.0 . .
C8A C7A P1A 97(5) . .
C12A C7A P1A 143(5) . .
C7A C8A C9A 120.00(6) . .
C10A C9A C8A 120.0 . .
C9A C10A C11A 120.0 . .
C12A C11A C10A 120.0 . .
C11A C12A C7A 120.0 . .
C14A C13A C18A 120.0 . .
C14A C13A P1A 116(2) . .
C18A C13A P1A 124(2) . .
C15A C14A C13A 120.0 . .
C14A C15A C16A 120.0 . .
C15A C16A C17A 120.0 . .
C16A C17A C18A 120.0 . .
C17A C18A C13A 120.0 . .
O1B P1B C1B 103.5(11) . .
O1B P1B C7B 103.2(12) . .
C1B P1B C7B 112(3) . .
O1B P1B C13B 104.1(11) . .
C1B P1B C13B 105.5(12) . .
C7B P1B C13B 126(3) . .
C2B C1B C6B 120.0 . .
C2B C1B P1B 107(3) . .
C6B C1B P1B 133(3) . .
C1B C2B C3B 120.0 . .
C2B C3B C4B 120.0 . .
C3B C4B C5B 120.0 . .
C6B C5B C4B 120.0 . .
C5B C6B C1B 120.0 . .
C8B C7B C12B 120.0 . .
C8B C7B P1B 96(5) . .
C12B C7B P1B 141(5) . .
C9B C8B C7B 120.0 . .
C9B C8B C17B 163(4) . 7_656
C7B C8B C17B 77(4) . 7_656
C8B C9B C10B 120.0 . .
C9B C10B C11B 120.0 . .
C12B C11B C10B 120.0 . .
C11B C12B C7B 120.0 . .
C14B C13B C18B 120.0 . .
C14B C13B P1B 116(2) . .
C18B C13B P1B 124(2) . .
C14B C13B C13B 108(2) . 7_656
C18B C13B C13B 27(3) . 7_656
P1B C13B C13B 129(3) . 7_656
C15B C14B C13B 120.0 . .
C14B C15B C16B 120.0 . .
C17B C16B C15B 120.0 . .
C18B C17B C16B 120.0 . .
C18B C17B C8B 115(10) . 7_656
C16B C17B C8B 108(10) . 7_656
C17B C18B C13B 120.0 . .
O1C P1C C13C 118(2) . .
O1C P1C C7C 116(3) . .
C13C P1C C7C 108(3) . .
O1C P1C C1C 110(2) . .
C13C P1C C1C 92.5(19) . .
C7C P1C C1C 109(2) . .
C2C C1C C6C 120.0 . .
C2C C1C P1C 120(2) . .
C6C C1C P1C 120(2) . .
C1C C2C C3C 120.0 . .
C2C C3C C4C 120.0 . .
C5C C4C C3C 120.0 . .
C4C C5C C6C 120.0 . .
C5C C6C C1C 120.0 . .
C8C C7C C12C 120.0 . .
C8C C7C P1C 114(4) . .
C12C C7C P1C 125(4) . .
C7C C8C C9C 120.0 . .
C8C C9C C10C 120.0 . .
C11C C10C C9C 120.0 . .
C10C C11C C12C 120.0 . .
C11C C12C C7C 120.0 . .
C14C C13C C18C 120.0 . .
C14C C13C P1C 128(3) . .
C18C C13C P1C 110(3) . .
C15C C14C C13C 120.0 . .
C14C C15C C16C 120.0 . .
C15C C16C C17C 120.0 . .
C16C C17C C18C 120.0 . .
C17C C18C C13C 120.0 . .

loop_
_geom_bond_atom_site_label_1
_geom_bond_atom_site_label_2
_geom_bond_distance
_geom_bond_site_symmetry_2
C1 N1 1.32(2) .
C1 C2 1.39(2) .
C2 C3 1.36(2) .
C3 C4 1.37(2) .
C3 C6 1.512(17) .
C4 C5 1.38(2) .
C5 N1 1.31(3) .
C6 N4 1.325(16) .
C6 N2 1.341(16) .
C7 N3 1.321(16) .
C7 N2 1.323(17) .
C7 C8 1.511(17) .
C8 C9 1.361(19) .
C8 C12 1.38(2) .
C9 C10 1.389(19) .
C10 N5 1.334(18) .
C11 C12 1.33(2) .
C11 N5 1.343(19) .
C13 N4 1.317(17) .
C13 N3 1.338(17) .
C13 C14 1.492(18) .
C14 C15 1.34(2) .
C14 C18 1.387(19) .
C15 C16 1.39(2) .
C16 N6 1.30(2) .
C17 N6 1.32(2) .
C17 C18 1.39(2) .
C19 N7 1.32(3) .
C19 C33 1.33(3) 8_566
C20 C34 1.36(2) 8_566
C20 N7 1.36(2) .
C21 N8 1.29(2) .
C21 C22 1.37(2) .
C22 C23 1.38(2) .
C23 C24 1.37(2) .
C23 C26 1.467(18) .
C24 C25 1.40(2) .
C25 N8 1.348(19) .
C26 N11 1.304(18) .
C26 N9 1.379(18) .
C27 N10 1.318(18) .
C27 N9 1.336(17) .
C27 C28 1.47(2) .
C28 C30 1.36(2) .
C28 C29 1.38(2) .
C29 C35 1.41(2) 6_565
C30 C36 1.40(3) 6_565
C31 N11 1.330(17) .
C31 N10 1.333(18) .
C31 C32 1.46(2) .
C32 C34 1.36(2) .
C32 C33 1.41(2) .
C33 C19 1.33(3) 8_465
C34 C20 1.36(2) 8_465
C35 N12 1.32(2) .
C35 C29 1.41(2) 6_566
C36 N12 1.33(2) .
C36 C30 1.40(3) 6_566
I1 Zn1 2.519(5) .
I2 Zn1 2.532(5) .
I3 Zn2 2.520(2) .
I4 Zn2 2.529(2) .
I5 Zn3 2.543(3) .
I6 Zn3 2.523(3) .
N1 Zn1 2.045(12) .
N5 Zn2 2.062(11) .
N6 Zn3 2.078(11) .
N7 Zn1 2.038(13) .
N8 Zn2 2.078(11) .
N12 Zn3 2.065(13) .
P1A O1A 1.505(16) .
P1A C7A 1.793(13) .
P1A C13A 1.794(12) .
P1A C1A 1.794(13) .
C1A C2A 1.3900 .
C1A C6A 1.3900(12) .
C2A C3A 1.3900 .
C3A C4A 1.3900(12) .
C4A C5A 1.3900(11) .
C5A C6A 1.3900 .
C7A C8A 1.3900 .
C7A C12A 1.3900 .
C8A C9A 1.3900 .
C9A C10A 1.3900 .
C10A C11A 1.3900 .
C11A C12A 1.3900 .
C13A C14A 1.3900 .
C13A C18A 1.3900 .
C14A C15A 1.3900 .
C15A C16A 1.3900 .
C16A C17A 1.3900 .
C17A C18A 1.3900 .
P1B O1B 1.489(16) .
P1B C1B 1.793(12) .
P1B C7B 1.799(12) .
P1B C13B 1.801(12) .
C1B C2B 1.3900 .
C1B C6B 1.3900 .
C2B C3B 1.3900 .
C3B C4B 1.3900 .
C4B C5B 1.3900 .
C5B C6B 1.3900 .
C7B C8B 1.3900 .
C7B C12B 1.3900 .
C8B C9B 1.3900 .
C8B C17B 2.00(8) 7_656
C9B C10B 1.3900 .
C10B C11B 1.3900 .
C11B C12B 1.3900 .
C13B C14B 1.3900 .
C13B C18B 1.3900 .
C13B C13B 2.02(6) 7_656
C14B C15B 1.3900 .
C15B C16B 1.3900 .
C16B C17B 1.3900 .
C17B C18B 1.3900 .
C17B C8B 2.00(17) 7_656
P1C O1C 1.515(19) .
P1C C13C 1.790(18) .
P1C C7C 1.797(19) .
P1C C1C 1.823(17) .
C1C C2C 1.3900 .
C1C C6C 1.3900 .
C2C C3C 1.3900 .
C3C C4C 1.3900 .
C4C C5C 1.3900 .
C5C C6C 1.3900 .
C7C C8C 1.3900 .
C7C C12C 1.3900 .
C8C C9C 1.3900 .
C9C C10C 1.3900 .
C10C C11C 1.3900 .
C11C C12C 1.3900 .
C13C C14C 1.3900 .
C13C C18C 1.3900 .
C14C C15C 1.3900 .
C15C C16C 1.3900 .
C16C C17C 1.3900 .
C17C C18C 1.3900 .

loop_
_geom_torsion_atom_site_label_1
_geom_torsion_atom_site_label_2
_geom_torsion_atom_site_label_3
_geom_torsion_atom_site_label_4
_geom_torsion
_geom_torsion_site_symmetry_1
_geom_torsion_site_symmetry_4
N1 C1 C2 C3 4(3) . .
C1 C2 C3 C4 -5(3) . .
C1 C2 C3 C6 176.2(16) . .
C2 C3 C4 C5 3(3) . .
C6 C3 C4 C5 -178(2) . .
C3 C4 C5 N1 0(4) . .
C2 C3 C6 N4 174.3(16) . .
C4 C3 C6 N4 -5(2) . .
C2 C3 C6 N2 -7(2) . .
C4 C3 C6 N2 174.3(17) . .
N3 C7 C8 C9 -176.0(15) . .
N2 C7 C8 C9 -2(2) . .
N3 C7 C8 C12 3(2) . .
N2 C7 C8 C12 177.6(17) . .
C12 C8 C9 C10 1(3) . .
C7 C8 C9 C10 -179.3(14) . .
C8 C9 C10 N5 0(3) . .
N5 C11 C12 C8 5(4) . .
C9 C8 C12 C11 -4(3) . .
C7 C8 C12 C11 177(2) . .
N4 C13 C14 C15 175.6(16) . .
N3 C13 C14 C15 -1(2) . .
N4 C13 C14 C18 -11(2) . .
N3 C13 C14 C18 171.7(14) . .
C18 C14 C15 C16 0(3) . .
C13 C14 C15 C16 173.4(17) . .
C14 C15 C16 N6 0(3) . .
N6 C17 C18 C14 0(3) . .
C15 C14 C18 C17 0(2) . .
C13 C14 C18 C17 -173.5(15) . .
N8 C21 C22 C23 -1(3) . .
C21 C22 C23 C24 3(3) . .
C21 C22 C23 C26 -178.9(16) . .
C22 C23 C24 C25 -3(2) . .
C26 C23 C24 C25 179.0(13) . .
C23 C24 C25 N8 0(2) . .
C24 C23 C26 N11 -8(2) . .
C22 C23 C26 N11 174.7(15) . .
C24 C23 C26 N9 170.9(13) . .
C22 C23 C26 N9 -7(2) . .
N10 C27 C28 C30 22(2) . .
N9 C27 C28 C30 -156.0(15) . .
N10 C27 C28 C29 -161.9(14) . .
N9 C27 C28 C29 21(2) . .
C30 C28 C29 C35 -3(2) . 6_565
C27 C28 C29 C35 179.9(15) . 6_565
C29 C28 C30 C36 4(3) . 6_565
C27 C28 C30 C36 -179.4(17) . 6_565
N11 C31 C32 C34 -23.1(19) . .
N10 C31 C32 C34 157.8(13) . .
N11 C31 C32 C33 154.3(15) . .
N10 C31 C32 C33 -25(2) . .
C34 C32 C33 C19 0(3) . 8_465
C31 C32 C33 C19 -177.2(18) . 8_465
C33 C32 C34 C20 1(2) . 8_465
C31 C32 C34 C20 178.6(14) . 8_465
C4 C5 N1 C1 -1(4) . .
C4 C5 N1 Zn1 177(2) . .
C2 C1 N1 C5 -1(3) . .
C2 C1 N1 Zn1 -178.1(15) . .
N3 C7 N2 C6 -5(2) . .
C8 C7 N2 C6 -178.4(12) . .
N4 C6 N2 C7 5(2) . .
C3 C6 N2 C7 -173.5(13) . .
N2 C7 N3 C13 0(2) . .
C8 C7 N3 C13 173.4(12) . .
N4 C13 N3 C7 6(2) . .
C14 C13 N3 C7 -177.7(12) . .
N3 C13 N4 C6 -5(2) . .
C14 C13 N4 C6 178.4(13) . .
N2 C6 N4 C13 -1(2) . .
C3 C6 N4 C13 178.0(13) . .
C9 C10 N5 C11 1(2) . .
C9 C10 N5 Zn2 170.8(12) . .
C12 C11 N5 C10 -3(3) . .
C12 C11 N5 Zn2 -174(2) . .
C15 C16 N6 C17 0(3) . .
C15 C16 N6 Zn3 179.0(15) . .
C18 C17 N6 C16 0(3) . .
C18 C17 N6 Zn3 -179.1(13) . .
C33 C19 N7 C20 -1(3) 8_566 .
C33 C19 N7 Zn1 -179(2) 8_566 .
C34 C20 N7 C19 -1(2) 8_566 .
C34 C20 N7 Zn1 177.8(11) 8_566 .
C22 C21 N8 C25 -2(3) . .
C22 C21 N8 Zn2 169.9(15) . .
C24 C25 N8 C21 2(2) . .
C24 C25 N8 Zn2 -169.8(11) . .
N10 C27 N9 C26 2.4(19) . .
C28 C27 N9 C26 179.7(11) . .
N11 C26 N9 C27 1.3(18) . .
C23 C26 N9 C27 -177.3(11) . .
N9 C27 N10 C31 -3(2) . .
C28 C27 N10 C31 -179.8(12) . .
N11 C31 N10 C27 -1.0(19) . .
C32 C31 N10 C27 178.0(12) . .
N9 C26 N11 C31 -4.4(18) . .
C23 C26 N11 C31 174.3(11) . .
N10 C31 N11 C26 4.3(19) . .
C32 C31 N11 C26 -174.8(11) . .
C29 C35 N12 C36 3(3) 6_566 .
C29 C35 N12 Zn3 -176.2(12) 6_566 .
C30 C36 N12 C35 -4(3) 6_566 .
C30 C36 N12 Zn3 175.6(15) 6_566 .
C19 N7 Zn1 N1 60.7(17) . .
C20 N7 Zn1 N1 -117.8(13) . .
C19 N7 Zn1 I1 -51.0(16) . .
C20 N7 Zn1 I1 130.5(12) . .
C19 N7 Zn1 I2 173.4(15) . .
C20 N7 Zn1 I2 -5.1(13) . .
C5 N1 Zn1 N7 56(2) . .
C1 N1 Zn1 N7 -126.8(16) . .
C5 N1 Zn1 I1 168.0(18) . .
C1 N1 Zn1 I1 -14.6(17) . .
C5 N1 Zn1 I2 -56.7(19) . .
C1 N1 Zn1 I2 120.7(16) . .
C10 N5 Zn2 N8 148.9(13) . .
C11 N5 Zn2 N8 -41.2(16) . .
C10 N5 Zn2 I3 38.4(13) . .
C11 N5 Zn2 I3 -151.7(15) . .
C10 N5 Zn2 I4 -98.9(12) . .
C11 N5 Zn2 I4 71.0(15) . .
C21 N8 Zn2 N5 -78.7(14) . .
C25 N8 Zn2 N5 93.4(11) . .
C21 N8 Zn2 I3 33.1(14) . .
C25 N8 Zn2 I3 -154.7(10) . .
C21 N8 Zn2 I4 173.4(12) . .
C25 N8 Zn2 I4 -14.5(12) . .
C35 N12 Zn3 N6 -116.5(13) . .
C36 N12 Zn3 N6 64.1(14) . .
C35 N12 Zn3 I6 -1.3(13) . .
C36 N12 Zn3 I6 179.3(12) . .
C35 N12 Zn3 I5 132.1(12) . .
C36 N12 Zn3 I5 -47.2(14) . .
C16 N6 Zn3 N12 -92.4(14) . .
C17 N6 Zn3 N12 86.9(14) . .
C16 N6 Zn3 I6 156.1(12) . .
C17 N6 Zn3 I6 -24.7(14) . .
C16 N6 Zn3 I5 22.3(14) . .
C17 N6 Zn3 I5 -158.5(12) . .
O1A P1A C1A C2A 45(5) . .
C7A P1A C1A C2A -57(5) . .
C13A P1A C1A C2A 154(4) . .
O1A P1A C1A C6A -135(5) . .
C7A P1A C1A C6A 123(5) . .
C13A P1A C1A C6A -26(4) . .
C6A C1A C2A C3A 0.0 . .
P1A C1A C2A C3A -180.0(6) . .
C1A C2A C3A C4A 0.0 . .
C2A C3A C4A C5A 0.0 . .
C3A C4A C5A C6A 0.0 . .
C4A C5A C6A C1A 0.0 . .
C2A C1A C6A C5A 0.0 . .
P1A C1A C6A C5A 180.0(9) . .
O1A P1A C7A C8A 99(3) . .
C13A P1A C7A C8A -18(3) . .
C1A P1A C7A C8A -160(3) . .
O1A P1A C7A C12A -81(3) . .
C13A P1A C7A C12A 162(3) . .
C1A P1A C7A C12A 20(3) . .
C12A C7A C8A C9A 0.0 . .
P1A C7A C8A C9A -179.6(6) . .
C7A C8A C9A C10A 0.0 . .
C8A C9A C10A C11A 0.0 . .
C9A C10A C11A C12A 0.0 . .
C10A C11A C12A C7A 0.0 . .
C8A C7A C12A C11A 0.0 . .
P1A C7A C12A C11A 179.4(10) . .
O1A P1A C13A C14A 6(3) . .
C7A P1A C13A C14A 120(3) . .
C1A P1A C13A C14A -97(2) . .
O1A P1A C13A C18A -174(3) . .
C7A P1A C13A C18A -60(3) . .
C1A P1A C13A C18A 83(2) . .
C18A C13A C14A C15A 0.0 . .
P1A C13A C14A C15A -180.0(7) . .
C13A C14A C15A C16A 0.0 . .
C14A C15A C16A C17A 0.0 . .
C15A C16A C17A C18A 0.0 . .
C16A C17A C18A C13A 0.0 . .
C14A C13A C18A C17A 0.0 . .
P1A C13A C18A C17A 180.0(7) . .
O1B P1B C1B C2B 149(2) . .
C7B P1B C1B C2B 38(3) . .
C13B P1B C1B C2B -102(2) . .
O1B P1B C1B C6B -31(2) . .
C7B P1B C1B C6B -142(3) . .
C13B P1B C1B C6B 78(2) . .
C6B C1B C2B C3B 0.0 . .
P1B C1B C2B C3B 179.9(6) . .
C1B C2B C3B C4B 0.0 . .
C2B C3B C4B C5B 0.0 . .
C3B C4B C5B C6B 0.0 . .
C4B C5B C6B C1B 0.0 . .
C2B C1B C6B C5B 0.0 . .
P1B C1B C6B C5B -179.9(8) . .
O1B P1B C7B C8B 125(3) . .
C1B P1B C7B C8B -125(3) . .
C13B P1B C7B C8B 6(4) . .
O1B P1B C7B C12B -78(5) . .
C1B P1B C7B C12B 33(6) . .
C13B P1B C7B C12B 164(5) . .
C12B C7B C8B C9B 0.0 . .
P1B C7B C8B C9B 164(4) . .
C12B C7B C8B C17B 177(4) . 7_656
P1B C7B C8B C17B -19(2) . 7_656
C7B C8B C9B C10B 0.0 . .
C17B C8B C9B C10B -171(14) 7_656 .
C8B C9B C10B C11B 0.0 . .
C9B C10B C11B C12B 0.0 . .
C10B C11B C12B C7B 0.0 . .
C8B C7B C12B C11B 0.0 . .
P1B C7B C12B C11B -154(6) . .
O1B P1B C13B C14B 170(3) . .
C1B P1B C13B C14B 61(3) . .
C7B P1B C13B C14B -72(4) . .
O1B P1B C13B C18B -10(3) . .
C1B P1B C13B C18B -119(3) . .
C7B P1B C13B C18B 108(4) . .
O1B P1B C13B C13B -44(3) . 7_656
C1B P1B C13B C13B -152(3) . 7_656
C7B P1B C13B C13B 74(4) . 7_656
C18B C13B C14B C15B 0.0 . .
P1B C13B C14B C15B -179.9(7) . .
C13B C13B C14B C15B 27(3) 7_656 .
C13B C14B C15B C16B 0.0 . .
C14B C15B C16B C17B 0.0 . .
C15B C16B C17B C18B 0.0 . .
C15B C16B C17B C8B 135(12) . 7_656
C16B C17B C18B C13B 0.0 . .
C8B C17B C18B C13B -131(12) 7_656 .
C14B C13B C18B C17B 0.0 . .
P1B C13B C18B C17B 179.8(7) . .
C13B C13B C18B C17B -69(4) 7_656 .
O1C P1C C1C C2C 125(3) . .
C13C P1C C1C C2C -113(3) . .
C7C P1C C1C C2C -4(3) . .
O1C P1C C1C C6C -56(3) . .
C13C P1C C1C C6C 65(2) . .
C7C P1C C1C C6C 175(3) . .
C6C C1C C2C C3C 0.0 . .
P1C C1C C2C C3C 178(3) . .
C1C C2C C3C C4C 0.0 . .
C2C C3C C4C C5C 0.0 . .
C3C C4C C5C C6C 0.0 . .
C4C C5C C6C C1C 0.0 . .
C2C C1C C6C C5C 0.0 . .
P1C C1C C6C C5C -178(3) . .
O1C P1C C7C C8C -62(4) . .
C13C P1C C7C C8C 162(3) . .
C1C P1C C7C C8C 63(3) . .
O1C P1C C7C C12C 107(4) . .
C13C P1C C7C C12C -29(4) . .
C1C P1C C7C C12C -128(3) . .
C12C C7C C8C C9C 0.0 . .
P1C C7C C8C C9C 170(4) . .
C7C C8C C9C C10C 0.0 . .
C8C C9C C10C C11C 0.0 . .
C9C C10C C11C C12C 0.0 . .
C10C C11C C12C C7C 0.0 . .
C8C C7C C12C C11C 0.0 . .
P1C C7C C12C C11C -168(5) . .
O1C P1C C13C C14C -149(3) . .
C7C P1C C13C C14C -14(4) . .
C1C P1C C13C C14C 97(3) . .
O1C P1C C13C C18C 17(3) . .
C7C P1C C13C C18C 152(3) . .
C1C P1C C13C C18C -97(3) . .
C18C C13C C14C C15C 0.0 . .
P1C C13C C14C C15C 165(3) . .
C13C C14C C15C C16C 0.0 . .
C14C C15C C16C C17C 0.0 . .
C15C C16C C17C C18C 0.0 . .
C16C C17C C18C C13C 0.0 . .
C14C C13C C18C C17C 0.0 . .
P1C C13C C18C C17C -168(3) . .
